data_7122647
loop_
_publ_author_name
'Enachi, Andreea'
'Baabe, Dirk'
'Zaretzke, Marc-Kevin'
'Schweyen, Peter'
'Freytag, Matthias'
'Raeder, Jan'
'Walter, Marc D.'

_publ_section_title
;
 [(NHC)CoR<sub>2</sub>]: pre-catalysts for homogeneous olefin and alkyne
 hydrogenation.
;
_journal_issue 98
_journal_name_full 'Chemical communications (Cambridge, England)'
_journal_page_first 13798
_journal_page_last 13801
_journal_paper_doi 10.1039/c8cc08891h
_journal_volume 54
_journal_year 2018
_chemical_formula_sum 'C40 H52 Mg2'
_chemical_formula_weight 581.44
_space_group_IT_number 2
_space_group_name_Hall '-P 1'
_space_group_name_H-M_alt 'P -1'
_symmetry_cell_setting triclinic
_symmetry_space_group_name_Hall '-P 1'
_symmetry_space_group_name_H-M 'P -1'
_atom_sites_solution_hydrogens geom
_atom_sites_solution_primary direct
_atom_sites_solution_secondary difmap
_audit_creation_method SHELXL-97
_audit_update_record
;
2018-08-25 deposited with the CCDC.
2018-11-19 downloaded from the CCDC.
;
_cell_angle_alpha 69.434(3)
_cell_angle_beta 87.336(3)
_cell_angle_gamma 78.887(3)
_cell_formula_units_Z 1
_cell_length_a 8.3199(3)
_cell_length_b 9.8137(3)
_cell_length_c 11.2729(3)
_cell_measurement_reflns_used 24151
_cell_measurement_temperature 100(2)
_cell_measurement_theta_max 31.0600
_cell_measurement_theta_min 2.4780
_cell_volume 845.38(5)
_computing_cell_refinement 'CrysAlisPro 1.171.38.43 (Rigaku OD, 2015)'
_computing_data_collection 'CrysAlisPro 1.171.38.43 (Rigaku OD, 2015)'
_computing_data_reduction 'CrysAlisPro 1.171.38.43 (Rigaku OD, 2015)'
_computing_molecular_graphics 'Bruker XP'
_computing_publication_material SHELXL-97
_computing_structure_refinement 'SHELXL-97 (Sheldrick, 1997)'
_computing_structure_solution 'SHELXS-97 (Sheldrick, 1990)'
_diffrn_ambient_temperature 100(2)
_diffrn_detector_area_resol_mean 16.1419
_diffrn_measured_fraction_theta_full 0.984
_diffrn_measured_fraction_theta_max 0.932
_diffrn_measurement_device_type 'Oxford Diffraction Xcalibur, Eos'
_diffrn_measurement_method '\w scans'
_diffrn_radiation_monochromator graphite
_diffrn_radiation_type 'Mo K\a'
_diffrn_radiation_wavelength 0.71073
_diffrn_reflns_av_R_equivalents 0.0289
_diffrn_reflns_av_sigmaI/netI 0.0162
_diffrn_reflns_limit_h_max 11
_diffrn_reflns_limit_h_min -12
_diffrn_reflns_limit_k_max 14
_diffrn_reflns_limit_k_min -14
_diffrn_reflns_limit_l_max 16
_diffrn_reflns_limit_l_min -16
_diffrn_reflns_number 64598
_diffrn_reflns_theta_full 30.50
_diffrn_reflns_theta_max 31.33
_diffrn_reflns_theta_min 2.26
_diffrn_source 'fine-focus sealed X-ray tube'
_exptl_absorpt_coefficient_mu 0.097
_exptl_absorpt_correction_T_max 1.00000
_exptl_absorpt_correction_T_min 0.99251
_exptl_absorpt_correction_type multi-scan
_exptl_absorpt_process_details
; 
CrysAlisPro 1.171.38.43 (Rigaku Oxford Diffraction, 2015) 
Empirical absorption correction using spherical harmonics, 
implemented in SCALE3 ABSPACK scaling algorithm.  
;
_exptl_crystal_colour colourless
_exptl_crystal_density_diffrn 1.142
_exptl_crystal_density_method 'not measured'
_exptl_crystal_description block
_exptl_crystal_F_000 316
_exptl_crystal_size_max 0.45
_exptl_crystal_size_mid 0.35
_exptl_crystal_size_min 0.30
_refine_diff_density_max 0.414
_refine_diff_density_min -0.198
_refine_diff_density_rms 0.043
_refine_ls_extinction_method none
_refine_ls_goodness_of_fit_ref 1.030
_refine_ls_hydrogen_treatment mixed
_refine_ls_matrix_type full
_refine_ls_number_parameters 202
_refine_ls_number_reflns 5171
_refine_ls_number_restraints 0
_refine_ls_restrained_S_all 1.030
_refine_ls_R_factor_all 0.0413
_refine_ls_R_factor_gt 0.0361
_refine_ls_shift/su_max 0.001
_refine_ls_shift/su_mean 0.000
_refine_ls_structure_factor_coef Fsqd
_refine_ls_weighting_details 'calc w=1/[\s^2^(Fo^2^)+(0.0452P)^2^+0.3035P] where P=(Fo^2^+2Fc^2^)/3'
_refine_ls_weighting_scheme calc
_refine_ls_wR_factor_gt 0.0933
_refine_ls_wR_factor_ref 0.0962
_reflns_number_gt 4647
_reflns_number_total 5171
_reflns_threshold_expression >2sigma(I)
_cod_data_source_file c8cc08891h2.cif
_cod_data_source_block ae32fr
_cod_depositor_comments 'Adding full bibliography for 7122642--7122652.cif.'
_cod_original_cell_volume 845.37(5)
_cod_database_code 7122647

loop_
_symmetry_equiv_pos_as_xyz
'x, y, z'
'-x, -y, -z'

loop_
_atom_site_label
_atom_site_type_symbol
_atom_site_fract_x
_atom_site_fract_y
_atom_site_fract_z
_atom_site_U_iso_or_equiv
_atom_site_adp_type
_atom_site_occupancy
_atom_site_symmetry_multiplicity
_atom_site_calc_flag
_atom_site_refinement_flags
Mg Mg 0.61220(4) 0.56639(3) 0.41715(3) 0.01367(8) Uani 1 1 d .
C1 C 0.33612(10) 0.60198(9) 0.38511(8) 0.01438(16) Uani 1 1 d .
H1A H 0.3567(16) 0.7061(15) 0.3527(13) 0.025(3) Uiso 1 1 d .
H1B H 0.2248(17) 0.6183(15) 0.4206(13) 0.026(3) Uiso 1 1 d .
C2 C 0.31800(10) 0.55693(10) 0.26734(8) 0.01479(16) Uani 1 1 d .
C3 C 0.49029(11) 0.51308(9) 0.22111(8) 0.01482(16) Uani 1 1 d .
C4 C 0.59781(11) 0.38593(10) 0.29761(9) 0.01811(17) Uani 1 1 d .
H4 H 0.5600 0.3247 0.3752 0.022 Uiso 1 1 calc R
C5 C 0.75856(12) 0.34765(11) 0.26226(11) 0.0239(2) Uani 1 1 d .
H5 H 0.8287 0.2614 0.3156 0.029 Uiso 1 1 calc R
C6 C 0.81565(13) 0.43552(13) 0.14936(11) 0.0266(2) Uani 1 1 d .
H6 H 0.9254 0.4109 0.1254 0.032 Uiso 1 1 calc R
C7 C 0.71117(13) 0.55938(12) 0.07201(10) 0.0241(2) Uani 1 1 d .
H7 H 0.7492 0.6190 -0.0062 0.029 Uiso 1 1 calc R
C8 C 0.55091(12) 0.59790(11) 0.10713(9) 0.01910(18) Uani 1 1 d .
H8 H 0.4815 0.6836 0.0524 0.023 Uiso 1 1 calc R
C9 C 0.22930(12) 0.42462(11) 0.30392(9) 0.02106(19) Uani 1 1 d .
H9A H 0.2908 0.3414 0.3726 0.032 Uiso 1 1 calc R
H9B H 0.2217 0.3951 0.2302 0.032 Uiso 1 1 calc R
H9C H 0.1189 0.4531 0.3323 0.032 Uiso 1 1 calc R
C10 C 0.21428(12) 0.68570(11) 0.16315(9) 0.02108(19) Uani 1 1 d .
H10A H 0.1040 0.7083 0.1942 0.032 Uiso 1 1 calc R
H10B H 0.2072 0.6578 0.0885 0.032 Uiso 1 1 calc R
H10C H 0.2654 0.7733 0.1402 0.032 Uiso 1 1 calc R
C11 C 0.77594(10) 0.71311(9) 0.33589(9) 0.01489(16) Uani 1 1 d .
H11A H 0.8646 0.6883 0.3998 0.018 Uiso 1 1 calc R
H11B H 0.8266 0.6864 0.2639 0.018 Uiso 1 1 calc R
C12 C 0.72361(10) 0.88404(9) 0.28642(8) 0.01318(15) Uani 1 1 d .
C13 C 0.87603(10) 0.95615(9) 0.26157(8) 0.01331(15) Uani 1 1 d .
C14 C 0.91841(11) 1.04240(10) 0.14133(9) 0.01666(17) Uani 1 1 d .
H14 H 0.8488 1.0609 0.0707 0.020 Uiso 1 1 calc R
C15 C 1.06081(12) 1.10218(10) 0.12228(10) 0.02006(18) Uani 1 1 d .
H15 H 1.0870 1.1601 0.0392 0.024 Uiso 1 1 calc R
C16 C 1.16406(11) 1.07773(10) 0.22339(10) 0.02105(19) Uani 1 1 d .
H16 H 1.2608 1.1186 0.2105 0.025 Uiso 1 1 calc R
C17 C 1.12371(11) 0.99229(11) 0.34437(10) 0.01974(18) Uani 1 1 d .
H17 H 1.1933 0.9748 0.4147 0.024 Uiso 1 1 calc R
C18 C 0.98245(11) 0.93243(10) 0.36285(9) 0.01621(17) Uani 1 1 d .
H18 H 0.9572 0.8740 0.4460 0.019 Uiso 1 1 calc R
C19 C 0.61682(11) 0.93300(11) 0.16613(9) 0.01887(17) Uani 1 1 d .
H19A H 0.5851 1.0413 0.1335 0.028 Uiso 1 1 calc R
H19B H 0.5183 0.8890 0.1860 0.028 Uiso 1 1 calc R
H19C H 0.6788 0.9000 0.1019 0.028 Uiso 1 1 calc R
C20 C 0.61922(11) 0.93559(10) 0.38472(9) 0.01789(17) Uani 1 1 d .
H20A H 0.6818 0.9013 0.4647 0.027 Uiso 1 1 calc R
H20B H 0.5189 0.8942 0.3988 0.027 Uiso 1 1 calc R
H20C H 0.5905 1.0440 0.3531 0.027 Uiso 1 1 calc R

loop_
_atom_site_aniso_label
_atom_site_aniso_U_11
_atom_site_aniso_U_22
_atom_site_aniso_U_33
_atom_site_aniso_U_23
_atom_site_aniso_U_13
_atom_site_aniso_U_12
Mg 0.01347(14) 0.01409(14) 0.01393(15) -0.00420(11) 0.00239(10) -0.00553(10)
C1 0.0142(4) 0.0145(4) 0.0151(4) -0.0055(3) 0.0014(3) -0.0037(3)
C2 0.0140(4) 0.0157(4) 0.0140(4) -0.0041(3) -0.0008(3) -0.0030(3)
C3 0.0163(4) 0.0148(4) 0.0156(4) -0.0076(3) -0.0004(3) -0.0037(3)
C4 0.0206(4) 0.0146(4) 0.0203(4) -0.0081(3) -0.0013(3) -0.0016(3)
C5 0.0214(4) 0.0210(4) 0.0323(5) -0.0160(4) -0.0035(4) 0.0027(3)
C6 0.0191(4) 0.0331(5) 0.0366(6) -0.0244(5) 0.0062(4) -0.0043(4)
C7 0.0256(5) 0.0303(5) 0.0225(5) -0.0149(4) 0.0085(4) -0.0109(4)
C8 0.0217(4) 0.0195(4) 0.0172(4) -0.0072(3) 0.0017(3) -0.0053(3)
C9 0.0223(4) 0.0236(4) 0.0203(4) -0.0078(4) -0.0002(3) -0.0107(4)
C10 0.0185(4) 0.0233(4) 0.0173(4) -0.0038(4) -0.0034(3) 0.0004(3)
C11 0.0141(4) 0.0135(4) 0.0177(4) -0.0055(3) 0.0031(3) -0.0045(3)
C12 0.0127(3) 0.0140(4) 0.0137(4) -0.0049(3) 0.0024(3) -0.0047(3)
C13 0.0131(3) 0.0121(3) 0.0160(4) -0.0060(3) 0.0025(3) -0.0035(3)
C14 0.0174(4) 0.0150(4) 0.0173(4) -0.0049(3) 0.0022(3) -0.0044(3)
C15 0.0203(4) 0.0158(4) 0.0240(5) -0.0059(4) 0.0082(3) -0.0072(3)
C16 0.0151(4) 0.0180(4) 0.0339(5) -0.0124(4) 0.0060(4) -0.0070(3)
C17 0.0155(4) 0.0211(4) 0.0266(5) -0.0130(4) -0.0010(3) -0.0036(3)
C18 0.0164(4) 0.0172(4) 0.0165(4) -0.0073(3) 0.0012(3) -0.0040(3)
C19 0.0166(4) 0.0211(4) 0.0183(4) -0.0047(3) -0.0016(3) -0.0059(3)
C20 0.0162(4) 0.0188(4) 0.0207(4) -0.0092(3) 0.0055(3) -0.0048(3)

loop_
_atom_type_symbol
_atom_type_description
_atom_type_scat_dispersion_real
_atom_type_scat_dispersion_imag
_atom_type_scat_source
C C 0.0033 0.0016 'International Tables Vol C Tables 4.2.6.8 and 6.1.1.4'
H H 0.0000 0.0000 'International Tables Vol C Tables 4.2.6.8 and 6.1.1.4'
Mg Mg 0.0486 0.0363 'International Tables Vol C Tables 4.2.6.8 and 6.1.1.4'

loop_
_geom_angle_atom_site_label_1
_geom_angle_atom_site_label_2
_geom_angle_atom_site_label_3
_geom_angle
_geom_angle_site_symmetry_1
_geom_angle_site_symmetry_3
C11 Mg C1 119.65(4) . 2_666
C11 Mg C1 129.32(4) . .
C1 Mg C1 105.42(3) 2_666 .
C11 Mg C4 113.24(3) . .
C1 Mg C4 98.64(3) 2_666 .
C1 Mg C4 79.06(3) . .
C11 Mg C3 105.87(3) . .
C1 Mg C3 124.59(3) 2_666 .
C1 Mg C3 59.46(3) . .
C4 Mg C3 30.62(3) . .
C11 Mg Mg 158.70(3) . 2_666
C1 Mg Mg 53.06(2) 2_666 2_666
C1 Mg Mg 52.36(2) . 2_666
C4 Mg Mg 88.06(3) . 2_666
C3 Mg Mg 92.59(2) . 2_666
C2 C1 Mg 122.57(6) . 2_666
C2 C1 Mg 104.54(5) . .
Mg C1 Mg 74.58(3) 2_666 .
C10 C2 C3 111.38(7) . .
C10 C2 C9 107.51(7) . .
C3 C2 C9 109.55(7) . .
C10 C2 C1 110.08(7) . .
C3 C2 C1 108.29(7) . .
C9 C2 C1 110.03(7) . .
C8 C3 C4 116.94(8) . .
C8 C3 C2 122.94(8) . .
C4 C3 C2 120.06(8) . .
C8 C3 Mg 109.65(6) . .
C4 C3 Mg 69.74(5) . .
C2 C3 Mg 87.68(5) . .
C5 C4 C3 121.65(9) . .
C5 C4 Mg 105.00(6) . .
C3 C4 Mg 79.64(5) . .
C6 C5 C4 119.94(9) . .
C7 C6 C5 119.27(9) . .
C6 C7 C8 120.90(10) . .
C7 C8 C3 121.29(9) . .
C12 C11 Mg 123.60(6) . .
C19 C12 C13 111.51(7) . .
C19 C12 C20 107.24(7) . .
C13 C12 C20 108.38(7) . .
C19 C12 C11 109.15(7) . .
C13 C12 C11 109.93(7) . .
C20 C12 C11 110.60(7) . .
C14 C13 C18 117.08(8) . .
C14 C13 C12 123.31(8) . .
C18 C13 C12 119.59(8) . .
C13 C14 C15 121.51(9) . .
C16 C15 C14 120.54(9) . .
C15 C16 C17 118.87(8) . .
C18 C17 C16 120.42(9) . .
C17 C18 C13 121.58(9) . .

loop_
_geom_bond_atom_site_label_1
_geom_bond_atom_site_label_2
_geom_bond_distance
_geom_bond_site_symmetry_2
Mg C11 2.1170(9) .
Mg C1 2.2609(9) 2_666
Mg C1 2.2820(9) .
Mg C4 2.5961(9) .
Mg C3 2.7223(9) .
Mg Mg 2.7524(6) 2_666
C1 C2 1.5612(12) .
C1 Mg 2.2609(9) 2_666
C2 C10 1.5337(13) .
C2 C3 1.5368(12) .
C2 C9 1.5380(13) .
C3 C8 1.3958(13) .
C3 C4 1.4094(12) .
C4 C5 1.3966(13) .
C5 C6 1.3855(16) .
C6 C7 1.3828(16) .
C7 C8 1.3926(13) .
C11 C12 1.5487(12) .
C12 C19 1.5327(12) .
C12 C13 1.5365(11) .
C12 C20 1.5404(12) .
C13 C14 1.3938(12) .
C13 C18 1.4033(12) .
C14 C15 1.3963(12) .
C15 C16 1.3835(15) .
C16 C17 1.3922(14) .
C17 C18 1.3882(12) .

loop_
_geom_torsion_atom_site_label_1
_geom_torsion_atom_site_label_2
_geom_torsion_atom_site_label_3
_geom_torsion_atom_site_label_4
_geom_torsion
_geom_torsion_site_symmetry_1
_geom_torsion_site_symmetry_4
C11 Mg C1 C2 86.87(6) . .
C1 Mg C1 C2 -120.35(6) 2_666 .
C4 Mg C1 C2 -24.30(5) . .
C3 Mg C1 C2 1.05(5) . .
Mg Mg C1 C2 -120.35(6) 2_666 .
C11 Mg C1 Mg -152.77(4) . 2_666
C1 Mg C1 Mg 0.0 2_666 2_666
C4 Mg C1 Mg 96.05(3) . 2_666
C3 Mg C1 Mg 121.41(3) . 2_666
Mg C1 C2 C10 155.55(6) 2_666 .
Mg C1 C2 C10 -123.67(6) . .
Mg C1 C2 C3 -82.47(8) 2_666 .
Mg C1 C2 C3 -1.69(8) . .
Mg C1 C2 C9 37.24(9) 2_666 .
Mg C1 C2 C9 118.02(7) . .
C10 C2 C3 C8 10.54(12) . .
C9 C2 C3 C8 129.35(9) . .
C1 C2 C3 C8 -110.63(9) . .
C10 C2 C3 C4 -172.53(8) . .
C9 C2 C3 C4 -53.72(10) . .
C1 C2 C3 C4 66.29(10) . .
C10 C2 C3 Mg 122.55(7) . .
C9 C2 C3 Mg -118.64(6) . .
C1 C2 C3 Mg 1.37(6) . .
C11 Mg C3 C8 -3.41(7) . .
C1 Mg C3 C8 -148.58(6) 2_666 .
C1 Mg C3 C8 123.25(7) . .
C4 Mg C3 C8 -112.39(9) . .
Mg Mg C3 C8 165.83(6) 2_666 .
C11 Mg C3 C4 108.98(6) . .
C1 Mg C3 C4 -36.18(7) 2_666 .
C1 Mg C3 C4 -124.35(6) . .
Mg Mg C3 C4 -81.78(5) 2_666 .
C11 Mg C3 C2 -127.70(5) . .
C1 Mg C3 C2 87.14(6) 2_666 .
C1 Mg C3 C2 -1.04(5) . .
C4 Mg C3 C2 123.32(8) . .
Mg Mg C3 C2 41.54(5) 2_666 .
C8 C3 C4 C5 1.05(13) . .
C2 C3 C4 C5 -176.06(8) . .
Mg C3 C4 C5 -101.33(9) . .
C8 C3 C4 Mg 102.38(7) . .
C2 C3 C4 Mg -74.72(7) . .
C11 Mg C4 C5 38.35(8) . .
C1 Mg C4 C5 -89.22(7) 2_666 .
C1 Mg C4 C5 166.63(7) . .
C3 Mg C4 C5 120.22(9) . .
Mg Mg C4 C5 -141.38(7) 2_666 .
C11 Mg C4 C3 -81.87(6) . .
C1 Mg C4 C3 150.56(5) 2_666 .
C1 Mg C4 C3 46.40(5) . .
Mg Mg C4 C3 98.39(5) 2_666 .
C3 C4 C5 C6 -0.11(14) . .
Mg C4 C5 C6 -87.05(9) . .
C4 C5 C6 C7 -0.96(15) . .
C5 C6 C7 C8 1.06(15) . .
C6 C7 C8 C3 -0.08(15) . .
C4 C3 C8 C7 -0.95(13) . .
C2 C3 C8 C7 176.06(8) . .
Mg C3 C8 C7 75.69(9) . .
C1 Mg C11 C12 -123.12(7) 2_666 .
C1 Mg C11 C12 26.38(9) . .
C4 Mg C11 C12 121.25(7) . .
C3 Mg C11 C12 89.64(7) . .
Mg Mg C11 C12 -59.47(12) 2_666 .
Mg C11 C12 C19 -69.97(9) . .
Mg C11 C12 C13 167.44(6) . .
Mg C11 C12 C20 47.79(9) . .
C19 C12 C13 C14 -6.25(11) . .
C20 C12 C13 C14 -124.07(9) . .
C11 C12 C13 C14 114.94(9) . .
C19 C12 C13 C18 175.57(8) . .
C20 C12 C13 C18 57.75(10) . .
C11 C12 C13 C18 -63.24(10) . .
C18 C13 C14 C15 0.24(13) . .
C12 C13 C14 C15 -177.98(8) . .
C13 C14 C15 C16 -0.35(14) . .
C14 C15 C16 C17 0.13(14) . .
C15 C16 C17 C18 0.19(14) . .
C16 C17 C18 C13 -0.30(14) . .
C14 C13 C18 C17 0.08(13) . .
C12 C13 C18 C17 178.37(8) . .
